data_7158675
loop_
_publ_author_name
'Bellotto, Ottavia'
'Pierri, Giovanni'
'Rozhin, Petr'
'Polentarutti, Maurizio'
'Kralj, Slavko'
'D'Andrea, Paola'
'Tedesco, Consiglia'
'Marchesan, Silvia'

_publ_section_title
;
 Dipeptide self-assembly into water-channels and gel biomaterial
;
_journal_name_full 'Organic &amp; Biomolecular Chemistry'
_journal_paper_doi 10.1039/D2OB00622G
_journal_year 2022
_chemical_absolute_configuration syn
_chemical_formula_moiety '2(C14 H20 N2 O3), 5(H2 O)'
_chemical_formula_sum 'C28 H50 N4 O11'
_chemical_formula_weight 618.72
_space_group_crystal_system monoclinic
_space_group_IT_number 5
_space_group_name_Hall 'C 2y'
_space_group_name_H-M_alt 'C 1 2 1'
_atom_sites_solution_hydrogens mixed
_atom_sites_solution_primary direct
_audit_creation_date 2022-03-23
_audit_creation_method
;
Olex2 1.5
(compiled 2021.12.09 svn.r5202d8cf for OlexSys, GUI svn.r6439)
;
_audit_update_record
;
2022-03-25 deposited with the CCDC.	2022-05-02 downloaded from the CCDC.
;
_cell_angle_alpha 90
_cell_angle_beta 114.86(3)
_cell_angle_gamma 90
_cell_formula_units_Z 2
_cell_length_a 19.615(4)
_cell_length_b 6.7520(14)
_cell_length_c 13.402(3)
_cell_measurement_reflns_used 13945
_cell_measurement_temperature 100(2)
_cell_measurement_theta_max 29.750
_cell_measurement_theta_min 2.162
_cell_volume 1610.5(7)
_computing_cell_refinement 'XDS (Kabsch, 2010)'
_computing_data_collection 'Elettra XRD1 Data Collection SW'
_computing_data_reduction 'XDS (Kabsch, 2010)'
_computing_molecular_graphics 'Olex2 1.5 (Dolomanov et al., 2009)'
_computing_publication_material 'Olex2 1.5 (Dolomanov et al., 2009)'
_computing_structure_refinement 'SHELXL 2018/3 (Sheldrick, 2015)'
_computing_structure_solution 'SHELXT 2018/2 (Sheldrick, 2018)'
_diffrn_ambient_temperature 100.0
_diffrn_detector_type 'Pilatus 2M detector'
_diffrn_measured_fraction_theta_full 0.985
_diffrn_measured_fraction_theta_max 0.954
_diffrn_measurement_device 'Huber 4-circles kappa geometry'
_diffrn_measurement_device_type 'single axis'
_diffrn_measurement_method 'rotating crystal'
_diffrn_radiation_monochromator Si(111)
_diffrn_radiation_type Synchrotron
_diffrn_radiation_wavelength 0.700
_diffrn_reflns_av_R_equivalents 0.0107
_diffrn_reflns_av_unetI/netI 0.0107
_diffrn_reflns_Laue_measured_fraction_full 0.985
_diffrn_reflns_Laue_measured_fraction_max 0.954
_diffrn_reflns_limit_h_max 27
_diffrn_reflns_limit_h_min -27
_diffrn_reflns_limit_k_max 9
_diffrn_reflns_limit_k_min -9
_diffrn_reflns_limit_l_max 18
_diffrn_reflns_limit_l_min -18
_diffrn_reflns_number 13945
_diffrn_reflns_point_group_measured_fraction_full 0.958
_diffrn_reflns_point_group_measured_fraction_max 0.910
_diffrn_reflns_theta_full 24.835
_diffrn_reflns_theta_max 29.750
_diffrn_reflns_theta_min 2.162
_diffrn_source 'Elettra XRD1 BL'
_diffrn_source_type Synchrotron
_diffrn_standards_number 0
_exptl_absorpt_coefficient_mu 0.095
_exptl_absorpt_correction_type none
_exptl_crystal_density_diffrn 1.276
_exptl_crystal_description needle
_exptl_crystal_F_000 668
_exptl_crystal_size_max 0.1
_exptl_crystal_size_mid 0.05
_exptl_crystal_size_min 0.02
_refine_diff_density_max 0.229
_refine_diff_density_min -0.270
_refine_diff_density_rms 0.061
_refine_ls_abs_structure_details
;
 Flack x determined using 1896 quotients [(I+)-(I-)]/[(I+)+(I-)]
 (Parsons, Flack and Wagner, Acta Cryst. B69 (2013) 249-259).
;
_refine_ls_abs_structure_Flack -0.1(2)
_refine_ls_extinction_coef 0.023(3)
_refine_ls_extinction_expression Fc^*^=kFc[1+0.001xFc^2^\l^3^/sin(2\q)]^-1/4^
_refine_ls_extinction_method 'SHELXL-2018/3 (Sheldrick 2018)'
_refine_ls_goodness_of_fit_ref 1.065
_refine_ls_hydrogen_treatment mixed
_refine_ls_matrix_type full
_refine_ls_number_parameters 219
_refine_ls_number_reflns 4372
_refine_ls_number_restraints 1
_refine_ls_restrained_S_all 1.065
_refine_ls_R_factor_all 0.0263
_refine_ls_R_factor_gt 0.0262
_refine_ls_shift/su_max 0.001
_refine_ls_shift/su_mean 0.000
_refine_ls_structure_factor_coef Fsqd
_refine_ls_weighting_details 'w=1/[\s^2^(Fo^2^)+(0.0489P)^2^+0.3528P] where P=(Fo^2^+2Fc^2^)/3'
_refine_ls_weighting_scheme calc
_refine_ls_wR_factor_gt 0.0713
_refine_ls_wR_factor_ref 0.0714
_reflns_Friedel_coverage 0.771
_reflns_Friedel_fraction_full 0.925
_reflns_Friedel_fraction_max 0.858
_reflns_number_gt 4354
_reflns_number_total 4372
_reflns_threshold_expression 'I > 2\s(I)'
_cod_data_source_file d2ob00622g2.cif
_cod_data_source_block x4esxt-04aug043254_a
_cod_database_code 7158675
_shelx_shelxl_version_number 2018/3
_shelx_space_group_comment
;
The symmetry employed for this shelxl refinement is uniquely defined
by the following loop, which should always be used as a source of
symmetry information in preference to the above space-group names.
They are only intended as comments.
;
_shelx_estimated_absorpt_t_max 0.998
_shelx_estimated_absorpt_t_min 0.991
_olex2_refinement_description
;
1. Fixed Uiso
 At 1.2 times of:
  All C(H) groups, All C(H,H) groups, All N(H) groups, All N(H,H,H) groups
 At 1.5 times of:
  All C(H,H,H) groups
2.a Ternary CH refined with riding coordinates:
 C3(H3), C1(H1), C5(H5)
2.b Secondary CH2 refined with riding coordinates:
 C8(H8A,H8B)
2.c Aromatic/amide H refined with riding coordinates:
 N2(H2), C14(H14), C13(H13), C11(H11), C10(H10), C12(H12)
2.d Idealised Me refined as rotating group:
 N1(H1A,H1B,H1C), C7(H7A,H7B,H7C), C6(H6A,H6B,H6C)
;
_olex2_submission_special_instructions 'No special instructions were received'

loop_
_space_group_symop_operation_xyz
'x, y, z'
'-x, y, -z'
'x+1/2, y+1/2, z'
'-x+1/2, y+1/2, -z'

loop_
_atom_site_label
_atom_site_type_symbol
_atom_site_fract_x
_atom_site_fract_y
_atom_site_fract_z
_atom_site_U_iso_or_equiv
_atom_site_adp_type
_atom_site_occupancy
_atom_site_site_symmetry_order
_atom_site_calc_flag
_atom_site_refinement_flags_posn
_atom_site_refinement_flags_adp
_atom_site_refinement_flags_occupancy
_atom_site_disorder_assembly
_atom_site_disorder_group
O1 O 0.82728(4) 0.18462(13) 0.69564(7) 0.01525(16) Uani 1 1 d . . . . .
O3 O 0.60194(4) 0.25299(14) 0.65329(7) 0.01823(18) Uani 1 1 d . . . . .
O2 O 0.65336(5) 0.31063(16) 0.53567(7) 0.02030(19) Uani 1 1 d . . . . .
N2 N 0.77718(5) 0.48962(14) 0.69172(7) 0.01225(17) Uani 1 1 d . . . . .
H2 H 0.779571 0.616081 0.677629 0.015 Uiso 1 1 calc R U . . .
N1 N 0.90485(5) 0.33633(14) 0.58198(7) 0.01390(18) Uani 1 1 d . . . . .
H1A H 0.861484 0.315605 0.520865 0.017 Uiso 1 1 calc R U . . .
H1B H 0.923561 0.218135 0.614633 0.017 Uiso 1 1 calc R U . . .
H1C H 0.938986 0.396648 0.562591 0.017 Uiso 1 1 calc R U . . .
C4 C 0.65287(6) 0.32031(16) 0.62890(9) 0.01370(19) Uani 1 1 d . . . . .
C8 C 0.69017(6) 0.60195(17) 0.76669(8) 0.01390(19) Uani 1 1 d . . . . .
H8A H 0.666217 0.698372 0.706288 0.017 Uiso 1 1 calc R U . . .
H8B H 0.651614 0.556515 0.791038 0.017 Uiso 1 1 calc R U . . .
C2 C 0.82750(5) 0.36570(17) 0.68323(8) 0.01185(19) Uani 1 1 d . . . . .
C14 C 0.78795(6) 0.60822(17) 0.96355(9) 0.0148(2) Uani 1 1 d . . . . .
H14 H 0.771289 0.480903 0.973816 0.018 Uiso 1 1 calc R U . . .
C7 C 0.94433(7) 0.6580(2) 0.83667(10) 0.0219(2) Uani 1 1 d . . . . .
H7A H 0.921564 0.775439 0.792080 0.033 Uiso 1 1 calc R U . . .
H7B H 0.991232 0.695624 0.898848 0.033 Uiso 1 1 calc R U . . .
H7C H 0.909532 0.601652 0.864285 0.033 Uiso 1 1 calc R U . . .
C13 C 0.84705(6) 0.70009(19) 1.05010(9) 0.0184(2) Uani 1 1 d . . . . .
H13 H 0.869624 0.636758 1.119744 0.022 Uiso 1 1 calc R U . . .
C3 C 0.71861(6) 0.42333(16) 0.72339(8) 0.01212(19) Uani 1 1 d . . . . .
H3 H 0.741339 0.326105 0.784893 0.015 Uiso 1 1 calc R U . . .
C1 C 0.88929(5) 0.46523(16) 0.66044(8) 0.01178(18) Uani 1 1 d . . . . .
H1 H 0.869826 0.595199 0.623729 0.014 Uiso 1 1 calc R U . . .
C9 C 0.75304(6) 0.70306(17) 0.86149(8) 0.01357(19) Uani 1 1 d . . . . .
C11 C 0.83912(7) 0.97873(19) 0.93379(10) 0.0203(2) Uani 1 1 d . . . . .
H11 H 0.856887 1.104230 0.923049 0.024 Uiso 1 1 calc R U . . .
C5 C 0.96099(6) 0.50423(17) 0.76613(9) 0.01454(19) Uani 1 1 d . . . . .
H5 H 0.999053 0.563311 0.743437 0.017 Uiso 1 1 calc R U . . .
C10 C 0.77865(6) 0.88880(18) 0.84784(9) 0.0169(2) Uani 1 1 d . . . . .
H10 H 0.754767 0.955258 0.779317 0.020 Uiso 1 1 calc R U . . .
C12 C 0.87314(6) 0.8844(2) 1.03484(10) 0.0200(2) Uani 1 1 d . . . . .
H12 H 0.914134 0.945365 1.093496 0.024 Uiso 1 1 calc R U . . .
C6 C 0.99579(7) 0.3176(2) 0.83246(10) 0.0242(3) Uani 1 1 d . . . . .
H6A H 1.043694 0.351149 0.893790 0.036 Uiso 1 1 calc R U . . .
H6B H 1.004486 0.220013 0.784909 0.036 Uiso 1 1 calc R U . . .
H6C H 0.961521 0.261784 0.861236 0.036 Uiso 1 1 calc R U . . .
O1W O 1.000000 0.52086(18) 0.500000 0.0144(2) Uani 1 2 d S T P . .
O2W O 0.74728(4) 0.36025(13) 0.43220(7) 0.01528(16) Uani 1 1 d . . . . .
O3W O 0.52861(5) 0.45855(15) 0.36578(8) 0.0245(2) Uani 1 1 d . . . . .
H2WA H 0.7303(11) 0.464(4) 0.3956(17) 0.030(5) Uiso 1 1 d . . . . .
H2WB H 0.7208(12) 0.349(4) 0.4702(19) 0.042(6) Uiso 1 1 d . . . . .
H3WA H 0.5624(14) 0.396(4) 0.421(2) 0.046(6) Uiso 1 1 d . . . . .
H3WB H 0.4845(12) 0.407(4) 0.3570(17) 0.032(5) Uiso 1 1 d . . . . .
H1W H 0.9676(12) 0.601(4) 0.4534(18) 0.044(6) Uiso 1 1 d . . . . .

loop_
_atom_site_aniso_label
_atom_site_aniso_U_11
_atom_site_aniso_U_22
_atom_site_aniso_U_33
_atom_site_aniso_U_23
_atom_site_aniso_U_13
_atom_site_aniso_U_12
O1 0.0164(3) 0.0115(4) 0.0197(4) 0.0000(3) 0.0093(3) -0.0009(3)
O3 0.0146(3) 0.0222(4) 0.0194(4) -0.0035(3) 0.0086(3) -0.0053(3)
O2 0.0163(4) 0.0305(5) 0.0154(4) -0.0056(3) 0.0079(3) -0.0053(3)
N2 0.0117(3) 0.0114(4) 0.0149(4) -0.0004(3) 0.0069(3) -0.0010(3)
N1 0.0138(4) 0.0149(4) 0.0148(4) -0.0012(3) 0.0078(3) -0.0008(3)
C4 0.0119(4) 0.0139(5) 0.0155(4) -0.0021(3) 0.0060(3) -0.0006(3)
C8 0.0133(4) 0.0148(5) 0.0145(4) -0.0017(4) 0.0068(4) 0.0005(4)
C2 0.0114(4) 0.0135(5) 0.0107(4) -0.0003(3) 0.0047(3) -0.0012(3)
C14 0.0149(4) 0.0146(5) 0.0160(4) -0.0003(4) 0.0076(4) -0.0004(4)
C7 0.0180(5) 0.0257(6) 0.0217(5) -0.0095(4) 0.0081(4) -0.0048(4)
C13 0.0149(4) 0.0219(6) 0.0173(5) -0.0028(4) 0.0056(4) 0.0015(4)
C3 0.0115(4) 0.0127(5) 0.0134(4) -0.0009(3) 0.0065(3) -0.0010(3)
C1 0.0116(4) 0.0117(4) 0.0133(4) -0.0004(3) 0.0065(3) -0.0006(3)
C9 0.0144(4) 0.0137(5) 0.0148(4) -0.0020(3) 0.0083(4) -0.0004(3)
C11 0.0229(5) 0.0166(5) 0.0271(5) -0.0063(4) 0.0160(4) -0.0056(4)
C5 0.0116(4) 0.0161(5) 0.0153(4) -0.0009(4) 0.0051(3) -0.0017(3)
C10 0.0230(5) 0.0138(5) 0.0179(5) -0.0018(4) 0.0124(4) -0.0015(4)
C12 0.0152(4) 0.0212(6) 0.0244(5) -0.0091(4) 0.0091(4) -0.0030(4)
C6 0.0207(5) 0.0230(6) 0.0209(5) 0.0046(4) 0.0009(4) 0.0003(4)
O1W 0.0129(4) 0.0142(5) 0.0163(5) 0.000 0.0062(4) 0.000
O2W 0.0167(3) 0.0141(4) 0.0164(3) 0.0007(3) 0.0082(3) 0.0011(3)
O3W 0.0213(4) 0.0200(4) 0.0306(5) 0.0063(4) 0.0093(3) -0.0025(3)

loop_
_atom_type_symbol
_atom_type_description
_atom_type_scat_dispersion_real
_atom_type_scat_dispersion_imag
_atom_type_scat_source
C C 0.0020 0.0016 'International Tables Vol C Tables 4.2.6.8 and 6.1.1.4'
H H 0.0000 0.0000 'International Tables Vol C Tables 4.2.6.8 and 6.1.1.4'
N N 0.0039 0.0032 'International Tables Vol C Tables 4.2.6.8 and 6.1.1.4'
O O 0.0075 0.0059 'International Tables Vol C Tables 4.2.6.8 and 6.1.1.4'

loop_
_geom_angle_atom_site_label_1
_geom_angle_atom_site_label_2
_geom_angle_atom_site_label_3
_geom_angle
_geom_angle_site_symmetry_1
_geom_angle_site_symmetry_3
_geom_angle_publ_flag
C2 N2 H2 118.8 . . ?
C2 N2 C3 122.39(9) . . ?
C3 N2 H2 118.8 . . ?
H1A N1 H1B 109.5 . . ?
H1A N1 H1C 109.5 . . ?
H1B N1 H1C 109.5 . . ?
C1 N1 H1A 109.5 . . ?
C1 N1 H1B 109.5 . . ?
C1 N1 H1C 109.5 . . ?
O3 C4 C3 115.50(9) . . ?
O2 C4 O3 125.35(10) . . ?
O2 C4 C3 119.15(9) . . ?
H8A C8 H8B 107.9 . . ?
C3 C8 H8A 109.2 . . ?
C3 C8 H8B 109.2 . . ?
C9 C8 H8A 109.2 . . ?
C9 C8 H8B 109.2 . . ?
C9 C8 C3 111.93(8) . . ?
O1 C2 N2 124.39(10) . . ?
O1 C2 C1 120.78(9) . . ?
N2 C2 C1 114.79(9) . . ?
C13 C14 H14 119.9 . . ?
C13 C14 C9 120.21(11) . . ?
C9 C14 H14 119.9 . . ?
H7A C7 H7B 109.5 . . ?
H7A C7 H7C 109.5 . . ?
H7B C7 H7C 109.5 . . ?
C5 C7 H7A 109.5 . . ?
C5 C7 H7B 109.5 . . ?
C5 C7 H7C 109.5 . . ?
C14 C13 H13 119.9 . . ?
C12 C13 C14 120.24(11) . . ?
C12 C13 H13 119.9 . . ?
N2 C3 C4 112.96(9) . . ?
N2 C3 C8 108.96(9) . . ?
N2 C3 H3 108.1 . . ?
C4 C3 H3 108.1 . . ?
C8 C3 C4 110.62(8) . . ?
C8 C3 H3 108.1 . . ?
N1 C1 C2 107.42(8) . . ?
N1 C1 H1 108.3 . . ?
N1 C1 C5 111.66(8) . . ?
C2 C1 H1 108.3 . . ?
C2 C1 C5 112.70(8) . . ?
C5 C1 H1 108.3 . . ?
C14 C9 C8 120.36(10) . . ?
C10 C9 C8 120.59(10) . . ?
C10 C9 C14 119.02(10) . . ?
C10 C11 H11 120.1 . . ?
C12 C11 H11 120.1 . . ?
C12 C11 C10 119.88(12) . . ?
C7 C5 C1 109.54(9) . . ?
C7 C5 H5 107.3 . . ?
C1 C5 H5 107.3 . . ?
C6 C5 C7 111.09(10) . . ?
C6 C5 C1 113.91(10) . . ?
C6 C5 H5 107.3 . . ?
C9 C10 C11 120.76(11) . . ?
C9 C10 H10 119.6 . . ?
C11 C10 H10 119.6 . . ?
C13 C12 H12 120.1 . . ?
C11 C12 C13 119.86(11) . . ?
C11 C12 H12 120.1 . . ?
C5 C6 H6A 109.5 . . ?
C5 C6 H6B 109.5 . . ?
C5 C6 H6C 109.5 . . ?
H6A C6 H6B 109.5 . . ?
H6A C6 H6C 109.5 . . ?
H6B C6 H6C 109.5 . . ?
H1W O1W H1W 103(3) . 2_756 ?
H2WA O2W H2WB 103(2) . . ?
H3WA O3W H3WB 106(2) . . ?

loop_
_geom_bond_atom_site_label_1
_geom_bond_atom_site_label_2
_geom_bond_distance
_geom_bond_site_symmetry_2
_geom_bond_publ_flag
O1 C2 1.2342(14) . ?
O3 C4 1.2593(13) . ?
O2 C4 1.2553(14) . ?
N2 H2 0.8800 . ?
N2 C2 1.3349(13) . ?
N2 C3 1.4526(13) . ?
N1 H1A 0.9100 . ?
N1 H1B 0.9100 . ?
N1 H1C 0.9100 . ?
N1 C1 1.4919(14) . ?
C4 C3 1.5419(15) . ?
C8 H8A 0.9900 . ?
C8 H8B 0.9900 . ?
C8 C3 1.5410(15) . ?
C8 C9 1.5111(15) . ?
C2 C1 1.5248(14) . ?
C14 H14 0.9500 . ?
C14 C13 1.3942(16) . ?
C14 C9 1.4008(15) . ?
C7 H7A 0.9800 . ?
C7 H7B 0.9800 . ?
C7 H7C 0.9800 . ?
C7 C5 1.5294(16) . ?
C13 H13 0.9500 . ?
C13 C12 1.3929(19) . ?
C3 H3 1.0000 . ?
C1 H1 1.0000 . ?
C1 C5 1.5422(15) . ?
C9 C10 1.3913(16) . ?
C11 H11 0.9500 . ?
C11 C10 1.3976(17) . ?
C11 C12 1.3875(19) . ?
C5 H5 1.0000 . ?
C5 C6 1.5280(17) . ?
C10 H10 0.9500 . ?
C12 H12 0.9500 . ?
C6 H6A 0.9800 . ?
C6 H6B 0.9800 . ?
C6 H6C 0.9800 . ?
O1W H1W 0.87(2) . ?
O1W H1W 0.87(2) 2_756 ?
O2W H2WA 0.84(2) . ?
O2W H2WB 0.87(2) . ?
O3W H3WA 0.87(3) . ?
O3W H3WB 0.89(2) . ?

loop_
_geom_torsion_atom_site_label_1
_geom_torsion_atom_site_label_2
_geom_torsion_atom_site_label_3
_geom_torsion_atom_site_label_4
_geom_torsion
_geom_torsion_site_symmetry_1
_geom_torsion_site_symmetry_2
_geom_torsion_site_symmetry_3
_geom_torsion_site_symmetry_4
_geom_torsion_publ_flag
O1 C2 C1 N1 40.56(12) . . . . ?
O1 C2 C1 C5 -82.85(12) . . . . ?
O3 C4 C3 N2 177.31(10) . . . . ?
O3 C4 C3 C8 -60.26(13) . . . . ?
O2 C4 C3 N2 -3.17(14) . . . . ?
O2 C4 C3 C8 119.26(11) . . . . ?
N2 C2 C1 N1 -141.50(9) . . . . ?
N2 C2 C1 C5 95.08(10) . . . . ?
N1 C1 C5 C7 172.57(9) . . . . ?
N1 C1 C5 C6 -62.33(12) . . . . ?
C8 C9 C10 C11 -176.96(10) . . . . ?
C2 N2 C3 C4 -77.47(12) . . . . ?
C2 N2 C3 C8 159.18(9) . . . . ?
C2 C1 C5 C7 -66.41(12) . . . . ?
C2 C1 C5 C6 58.69(12) . . . . ?
C14 C13 C12 C11 1.36(17) . . . . ?
C14 C9 C10 C11 1.08(16) . . . . ?
C13 C14 C9 C8 178.56(9) . . . . ?
C13 C14 C9 C10 0.51(16) . . . . ?
C3 N2 C2 O1 3.76(16) . . . . ?
C3 N2 C2 C1 -174.09(8) . . . . ?
C3 C8 C9 C14 -69.17(13) . . . . ?
C3 C8 C9 C10 108.85(11) . . . . ?
C9 C8 C3 N2 -56.76(11) . . . . ?
C9 C8 C3 C4 178.50(9) . . . . ?
C9 C14 C13 C12 -1.73(17) . . . . ?
C10 C11 C12 C13 0.22(17) . . . . ?
C12 C11 C10 C9 -1.45(17) . . . . ?
